data_7049371
loop_
_publ_author_name
'Garau, Alessandra'
'Bencini, Andrea'
'Blake, Alexander J.'
'Caltagirone, Claudia'
'Conti, Luca'
'Isaia, Francesco'
'Lippolis, Vito'
'Montis, Riccardo'
'Mariani, Palma'
'Scorciapino, Mariano Andrea'

_publ_section_title
;
 [9]aneN<sub>3</sub>-based fluorescent receptors for metal ion sensing,
 featuring urea and amide functional groups.
;
_journal_issue 15
_journal_name_full 'Dalton transactions (Cambridge, England : 2003)'
_journal_page_first 4949
_journal_page_last 4960
_journal_paper_doi 10.1039/c9dt00288j
_journal_volume 48
_journal_year 2019
_chemical_formula_moiety 'C35 H48 N9 O5 Zn, C2 H3 O2'
_chemical_formula_sum 'C37 H51 N9 O7 Zn'
_chemical_formula_weight 799.24
_space_group_IT_number 2
_space_group_name_Hall '-P 1'
_space_group_name_H-M_alt 'P -1'
_symmetry_cell_setting triclinic
_symmetry_space_group_name_Hall '-P 1'
_symmetry_space_group_name_H-M 'P -1'
_atom_sites_solution_hydrogens geom
_atom_sites_solution_primary direct
_atom_sites_solution_secondary difmap
_audit_creation_method
;
CrysAlisPro, Oxford Diffraction Ltd.,
Version 1.171.33.53 (release 17-11-2009 CrysAlis171 .NET)
(compiled Nov 17 2009,16:58:22)
 Final editing of SHELXL97 CIF output
;
_audit_update_record
;
2019-01-08 deposited with the CCDC.    2019-03-15 downloaded from the CCDC.
;
_cell_angle_alpha 88.72(3)
_cell_angle_beta 85.72(3)
_cell_angle_gamma 87.84(3)
_cell_formula_units_Z 2
_cell_length_a 10.757(4)
_cell_length_b 11.917(4)
_cell_length_c 14.635(5)
_cell_measurement_reflns_used 11068
_cell_measurement_temperature 295(2)
_cell_measurement_theta_max 26.9863
_cell_measurement_theta_min 3.2132
_cell_volume 1869.2(11)
_computing_cell_refinement
;
CrysAlisPro, Oxford Diffraction Ltd.,
Version 1.171.33.53 (release 17-11-2009 CrysAlis171 .NET)
(compiled Nov 17 2009,16:58:22)
;
_computing_data_collection
;
CrysAlisPro, Oxford Diffraction Ltd.,
Version 1.171.33.53 (release 17-11-2009 CrysAlis171 .NET)
(compiled Nov 17 2009,16:58:22)
;
_computing_data_reduction
;
CrysAlisPro, Oxford Diffraction Ltd.,
Version 1.171.33.53 (release 17-11-2009 CrysAlis171 .NET)
(compiled Nov 17 2009,16:58:22)
;
_computing_structure_refinement 'SHELXL97 (Sheldrick, 2008)'
_computing_structure_solution 'SIR92 (Altomare et al., 1994)'
_diffrn_ambient_temperature 295(2)
_diffrn_detector_area_resol_mean 16.1592
_diffrn_measured_fraction_theta_full 0.974
_diffrn_measured_fraction_theta_max 0.857
_diffrn_measurement_device_type 'SuperNova, Single source at offset), Eos'
_diffrn_measurement_method '\w scans'
_diffrn_radiation_monochromator 'mirror optics'
_diffrn_radiation_source 'microfocus copper tube'
_diffrn_radiation_type MoK\a
_diffrn_radiation_wavelength 0.71073
_diffrn_reflns_av_R_equivalents 0.023
_diffrn_reflns_av_sigmaI/netI 0.034
_diffrn_reflns_limit_h_max 13
_diffrn_reflns_limit_h_min -13
_diffrn_reflns_limit_k_max 15
_diffrn_reflns_limit_k_min -15
_diffrn_reflns_limit_l_max 18
_diffrn_reflns_limit_l_min -18
_diffrn_reflns_number 19785
_diffrn_reflns_theta_full 26.00
_diffrn_reflns_theta_max 27.72
_diffrn_reflns_theta_min 3.25
_exptl_absorpt_coefficient_mu 0.719
_exptl_absorpt_correction_T_max 1.000
_exptl_absorpt_correction_T_min 0.764
_exptl_absorpt_correction_type multi-scan
_exptl_absorpt_process_details
;
CrysAlisPro, Oxford Diffraction Ltd.,
Version 1.171.33.53 (release 17-11-2009 CrysAlis171 .NET)
(compiled Nov 17 2009,16:58:22)
Empirical absorption correction using spherical harmonics,
 implemented in SCALE3 ABSPACK scaling algorithm.
;
_exptl_crystal_colour colourless
_exptl_crystal_density_diffrn 1.420
_exptl_crystal_density_method 'not measured'
_exptl_crystal_description column
_exptl_crystal_F_000 844
_exptl_crystal_size_max 0.60
_exptl_crystal_size_mid 0.22
_exptl_crystal_size_min 0.20
_refine_diff_density_max 0.57
_refine_diff_density_min -0.36
_refine_diff_density_rms 0.05
_refine_ls_extinction_method none
_refine_ls_goodness_of_fit_ref 1.097
_refine_ls_hydrogen_treatment constr
_refine_ls_matrix_type full
_refine_ls_number_parameters 460
_refine_ls_number_reflns 7511
_refine_ls_number_restraints 147
_refine_ls_restrained_S_all 1.087
_refine_ls_R_factor_all 0.0483
_refine_ls_R_factor_gt 0.0375
_refine_ls_shift/su_max 0.001
_refine_ls_shift/su_mean 0.000
_refine_ls_structure_factor_coef Fsqd
_refine_ls_weighting_details 'calc w=1/[\s^2^(Fo^2^)+(0.058P)^2^+0.151P] where P=(Fo^2^+2Fc^2^)/3'
_refine_ls_weighting_scheme calc
_refine_ls_wR_factor_gt 0.1039
_refine_ls_wR_factor_ref 0.1065
_reflns_number_gt 5993
_reflns_number_total 7511
_reflns_threshold_expression >2sigma(I)
_cod_data_source_file c9dt00288j2.cif
_cod_data_source_block znvllb
_cod_depositor_comments 'Adding full bibliography for 7049370--7049372.cif.'
_cod_original_sg_symbol_H-M P-1
_cod_database_code 7049371

loop_
_symmetry_equiv_pos_as_xyz
'x, y, z'
'-x, -y, -z'

loop_
_atom_site_label
_atom_site_type_symbol
_atom_site_fract_x
_atom_site_fract_y
_atom_site_fract_z
_atom_site_U_iso_or_equiv
_atom_site_adp_type
_atom_site_occupancy
_atom_site_symmetry_multiplicity
_atom_site_calc_flag
_atom_site_refinement_flags
_atom_site_disorder_assembly
_atom_site_disorder_group
Zn1 Zn 0.04070(2) 0.09515(2) 0.783375(16) 0.03199(9) Uani 1 1 d U . .
O1 O 0.04595(14) -0.03044(12) 0.68008(10) 0.0383(4) Uani 1 1 d U . .
N1 N 0.00967(16) 0.22756(14) 0.68994(11) 0.0332(4) Uani 1 1 d U . .
C2 C 0.0425(2) 0.32748(18) 0.74025(15) 0.0414(5) Uani 1 1 d U . .
H2A H 0.0205 0.3943 0.7051 0.050 Uiso 1 1 calc R . .
H2B H 0.1321 0.3257 0.7445 0.050 Uiso 1 1 calc R . .
C3 C -0.0198(2) 0.33637(18) 0.83444(15) 0.0404(5) Uani 1 1 d U . .
H3A H 0.0147 0.3973 0.8661 0.049 Uiso 1 1 calc R . .
H3B H -0.1084 0.3526 0.8309 0.049 Uiso 1 1 calc R . .
O4 O 0.1941(2) 0.49784(16) 1.00428(13) 0.0664(5) Uani 1 1 d U . .
N4 N -0.00075(17) 0.23088(14) 0.88499(12) 0.0335(4) Uani 1 1 d U . .
C5 C -0.1155(2) 0.19271(19) 0.93258(14) 0.0374(5) Uani 1 1 d U . .
H5A H -0.1512 0.2516 0.9722 0.045 Uiso 1 1 calc R . .
H5B H -0.0965 0.1277 0.9708 0.045 Uiso 1 1 calc R . .
C6 C -0.2092(2) 0.16239(18) 0.86719(15) 0.0362(5) Uani 1 1 d U . .
H6A H -0.2787 0.1269 0.9011 0.043 Uiso 1 1 calc R . .
H6B H -0.2412 0.2303 0.8381 0.043 Uiso 1 1 calc R . .
O7 O -0.26058(19) -0.27236(14) 0.75072(12) 0.0561(5) Uani 1 1 d U . .
N7 N -0.15482(16) 0.08548(14) 0.79584(12) 0.0318(4) Uani 1 1 d U . .
C8 C -0.1877(2) 0.12175(18) 0.70463(14) 0.0357(5) Uani 1 1 d U . .
H8A H -0.2775 0.1332 0.7049 0.043 Uiso 1 1 calc R . .
H8B H -0.1622 0.0635 0.6612 0.043 Uiso 1 1 calc R . .
C9 C -0.1259(2) 0.22858(18) 0.67515(15) 0.0372(5) Uani 1 1 d U . .
H9A H -0.1364 0.2423 0.6106 0.045 Uiso 1 1 calc R . .
H9B H -0.1676 0.2902 0.7087 0.045 Uiso 1 1 calc R . .
N11 N 0.15953(18) 0.03119(16) 0.55849(13) 0.0427(5) Uani 1 1 d U . .
H11 H 0.2270 0.0234 0.5235 0.051 Uiso 1 1 calc R . .
C11 C 0.0866(2) 0.22594(18) 0.60269(14) 0.0413(5) Uani 1 1 d U . .
H11A H 0.1732 0.2304 0.6161 0.050 Uiso 1 1 calc R . .
H11B H 0.0653 0.2931 0.5677 0.050 Uiso 1 1 calc R . .
N12 N 0.21760(18) -0.13222(16) 0.62426(14) 0.0461(5) Uani 1 1 d U . .
H12 H 0.2773 -0.1336 0.5818 0.055 Uiso 1 1 calc R . .
C12 C 0.0758(2) 0.1257(2) 0.54265(15) 0.0423(5) Uani 1 1 d U . .
H12A H -0.0090 0.1005 0.5511 0.051 Uiso 1 1 calc R . .
H12B H 0.0900 0.1502 0.4792 0.051 Uiso 1 1 calc R . .
C13 C 0.1369(2) -0.04331(18) 0.62406(15) 0.0367(5) Uani 1 1 d U . .
C14 C 0.2139(2) -0.22126(19) 0.68589(16) 0.0448(6) Uani 1 1 d U . .
C15 C 0.3244(3) -0.2665(3) 0.7127(2) 0.0682(8) Uani 1 1 d U . .
H15 H 0.3992 -0.2343 0.6924 0.082 Uiso 1 1 calc R . .
C16 C 0.3246(4) -0.3589(3) 0.7694(3) 0.0916(11) Uani 1 1 d U . .
H16 H 0.3994 -0.3896 0.7884 0.110 Uiso 1 1 calc R . .
C17 C 0.2158(5) -0.4055(3) 0.7979(2) 0.0928(13) Uani 1 1 d U . .
H17 H 0.2158 -0.4682 0.8368 0.111 Uiso 1 1 calc R . .
C18 C 0.1068(4) -0.3617(2) 0.7701(2) 0.0804(11) Uani 1 1 d U . .
H18 H 0.0326 -0.3955 0.7894 0.096 Uiso 1 1 calc R . .
C19 C 0.1040(3) -0.2696(2) 0.71488(19) 0.0592(7) Uani 1 1 d U . .
H19 H 0.0285 -0.2393 0.6968 0.071 Uiso 1 1 calc R . .
N41 N 0.1632(2) 0.33803(17) 1.08129(13) 0.0481(5) Uani 1 1 d U . .
H41 H 0.1914 0.2912 1.1210 0.058 Uiso 1 1 calc R . .
C41 C 0.0990(2) 0.2405(2) 0.94836(15) 0.0417(5) Uani 1 1 d U . .
H41A H 0.1698 0.2755 0.9159 0.050 Uiso 1 1 calc R . .
H41B H 0.1263 0.1657 0.9677 0.050 Uiso 1 1 calc R . .
N42 N 0.2996(2) 0.45907(17) 1.12991(15) 0.0554(6) Uani 1 1 d U . .
H42 H 0.3057 0.4063 1.1706 0.067 Uiso 1 1 calc R A 1
C42 C 0.0579(2) 0.3084(2) 1.03265(16) 0.0487(6) Uani 1 1 d U . .
H42A H 0.0130 0.3763 1.0142 0.058 Uiso 1 1 calc R . .
H42B H 0.0016 0.2649 1.0730 0.058 Uiso 1 1 calc R . .
C43 C 0.2182(2) 0.4360(2) 1.06651(16) 0.0453(6) Uani 1 1 d U B .
C44 C 0.3730(3) 0.5461(3) 1.1436(3) 0.0482(13) Uiso 0.585(8) 1 d PGU B 1
C45 C 0.4082(3) 0.5720(3) 1.2300(3) 0.0550(13) Uiso 0.585(8) 1 d PGU B 1
H45 H 0.3756 0.5330 1.2815 0.066 Uiso 0.585(8) 1 calc PR B 1
C46 C 0.4919(3) 0.6564(3) 1.2393(3) 0.0702(17) Uiso 0.585(8) 1 d PGU B 1
H46 H 0.5154 0.6737 1.2971 0.084 Uiso 0.585(8) 1 calc PR B 1
C47 C 0.5405(3) 0.7147(3) 1.1623(3) 0.0594(15) Uiso 0.585(8) 1 d PGU B 1
H47 H 0.5965 0.7712 1.1685 0.071 Uiso 0.585(8) 1 calc PR B 1
C48 C 0.5054(3) 0.6888(3) 1.0760(3) 0.0608(15) Uiso 0.585(8) 1 d PGU B 1
H48 H 0.5379 0.7279 1.0244 0.073 Uiso 0.585(8) 1 calc PR B 1
C49 C 0.4216(3) 0.6045(3) 1.0666(2) 0.0506(13) Uiso 0.585(8) 1 d PGU B 1
H49 H 0.3981 0.5871 1.0089 0.061 Uiso 0.585(8) 1 calc PR B 1
C44' C 0.3779(4) 0.5505(4) 1.1151(4) 0.0392(16) Uiso 0.415(8) 1 d PGU B 2
C45' C 0.4337(5) 0.5773(4) 1.1940(4) 0.0510(18) Uiso 0.415(8) 1 d PGU B 2
H45' H 0.4162 0.5367 1.2481 0.061 Uiso 0.415(8) 1 calc PR B 2
C46' C 0.5158(5) 0.6648(4) 1.1920(5) 0.072(2) Uiso 0.415(8) 1 d PGU B 2
H46' H 0.5531 0.6828 1.2448 0.086 Uiso 0.415(8) 1 calc PR B 2
C47' C 0.5419(5) 0.7256(4) 1.1111(5) 0.069(2) Uiso 0.415(8) 1 d PGU B 2
H47' H 0.5968 0.7841 1.1098 0.083 Uiso 0.415(8) 1 calc PR B 2
C48' C 0.4861(5) 0.6988(4) 1.0322(4) 0.075(2) Uiso 0.415(8) 1 d PGU B 2
H48' H 0.5036 0.7394 0.9781 0.089 Uiso 0.415(8) 1 calc PR B 2
C49' C 0.4040(5) 0.6112(4) 1.0342(4) 0.061(2) Uiso 0.415(8) 1 d PGU B 2
H49' H 0.3667 0.5933 0.9813 0.073 Uiso 0.415(8) 1 calc PR B 2
N71 N -0.34524(18) -0.10300(16) 0.71869(13) 0.0427(5) Uani 1 1 d U . .
H71 H -0.3815 -0.0604 0.6797 0.051 Uiso 1 1 calc R . .
C71 C -0.1869(2) -0.03223(17) 0.81603(15) 0.0364(5) Uani 1 1 d U . .
H71A H -0.1670 -0.0509 0.8783 0.044 Uiso 1 1 calc R . .
H71B H -0.1341 -0.0801 0.7755 0.044 Uiso 1 1 calc R . .
N72 N -0.3383(2) -0.24134(16) 0.61327(13) 0.0464(5) Uani 1 1 d U . .
H72 H -0.3829 -0.1954 0.5821 0.056 Uiso 1 1 calc R . .
C72 C -0.3218(2) -0.0600(2) 0.80638(16) 0.0443(6) Uani 1 1 d U . .
H72A H -0.3466 -0.1151 0.8534 0.053 Uiso 1 1 calc R . .
H72B H -0.3738 0.0074 0.8172 0.053 Uiso 1 1 calc R . .
C73 C -0.3111(2) -0.20892(19) 0.69715(16) 0.0412(5) Uani 1 1 d U . .
C74 C -0.2999(2) -0.34418(19) 0.57264(16) 0.0443(6) Uani 1 1 d U . .
C75 C -0.1922(3) -0.4035(2) 0.5918(2) 0.0571(7) Uani 1 1 d U . .
H75 H -0.1426 -0.3780 0.6358 0.068 Uiso 1 1 calc R . .
C76 C -0.1583(4) -0.5003(3) 0.5455(2) 0.0772(9) Uani 1 1 d U . .
H76 H -0.0859 -0.5402 0.5594 0.093 Uiso 1 1 calc R . .
C77 C -0.2269(4) -0.5391(3) 0.4807(3) 0.0939(12) Uani 1 1 d U . .
H77 H -0.2025 -0.6048 0.4502 0.113 Uiso 1 1 calc R . .
C78 C -0.3308(4) -0.4813(3) 0.4611(3) 0.0997(12) Uani 1 1 d U . .
H78 H -0.3779 -0.5067 0.4156 0.120 Uiso 1 1 calc R . .
C79 C -0.3700(3) -0.3837(3) 0.5075(2) 0.0702(8) Uani 1 1 d U . .
H79 H -0.4438 -0.3459 0.4940 0.084 Uiso 1 1 calc R . .
C1S C 0.5568(2) 0.0982(2) 0.54907(16) 0.0456(6) Uani 1 1 d U . .
O1S O 0.64165(17) 0.02859(17) 0.56476(12) 0.0583(5) Uani 1 1 d U . .
C2S C 0.4517(3) 0.1108(3) 0.6211(2) 0.0721(9) Uani 1 1 d U . .
H2S1 H 0.4303 0.1891 0.6291 0.108 Uiso 1 1 calc R . .
H2S2 H 0.4766 0.0785 0.6779 0.108 Uiso 1 1 calc R . .
H2S3 H 0.3807 0.0730 0.6027 0.108 Uiso 1 1 calc R . .
O2S O 0.55506(19) 0.15388(18) 0.47935(14) 0.0706(6) Uani 1 1 d U . .
O3S O 0.11368(16) -0.02199(14) 0.87822(11) 0.0481(4) Uani 1 1 d U . .
C3S C 0.2204(2) 0.0043(2) 0.84958(17) 0.0460(6) Uani 1 1 d U . .
C4S C 0.3316(3) -0.0521(3) 0.8871(2) 0.0782(10) Uani 1 1 d U . .
H4S1 H 0.3977 -0.0586 0.8394 0.117 Uiso 1 1 calc R . .
H4S2 H 0.3107 -0.1256 0.9101 0.117 Uiso 1 1 calc R . .
H4S3 H 0.3583 -0.0086 0.9359 0.117 Uiso 1 1 calc R . .
O4S O 0.23375(15) 0.07896(15) 0.79078(11) 0.0489(4) Uani 1 1 d U . .

loop_
_atom_site_aniso_label
_atom_site_aniso_U_11
_atom_site_aniso_U_22
_atom_site_aniso_U_33
_atom_site_aniso_U_23
_atom_site_aniso_U_13
_atom_site_aniso_U_12
Zn1 0.03008(15) 0.03352(14) 0.03209(14) 0.00187(10) -0.00181(10) -0.00008(10)
O1 0.0358(8) 0.0392(8) 0.0385(8) -0.0039(7) 0.0063(7) 0.0000(7)
N1 0.0367(10) 0.0321(9) 0.0305(9) 0.0016(7) -0.0013(8) -0.0025(8)
C2 0.0533(15) 0.0335(11) 0.0380(12) 0.0035(10) -0.0043(11) -0.0094(10)
C3 0.0502(14) 0.0301(11) 0.0416(12) -0.0033(9) -0.0056(11) -0.0034(10)
O4 0.0787(14) 0.0680(12) 0.0524(11) 0.0185(10) -0.0109(10) -0.0011(11)
N4 0.0361(10) 0.0342(9) 0.0307(9) -0.0013(7) -0.0043(8) -0.0029(8)
C5 0.0407(13) 0.0389(12) 0.0321(11) -0.0039(9) 0.0010(10) -0.0009(10)
C6 0.0340(12) 0.0358(11) 0.0380(12) -0.0047(9) 0.0016(10) 0.0016(9)
O7 0.0817(14) 0.0432(9) 0.0466(10) 0.0073(8) -0.0290(9) -0.0001(9)
N7 0.0303(9) 0.0315(9) 0.0336(9) -0.0030(7) -0.0019(8) -0.0010(7)
C8 0.0316(11) 0.0406(12) 0.0358(12) -0.0016(10) -0.0096(9) 0.0001(9)
C9 0.0402(13) 0.0388(12) 0.0327(11) 0.0029(9) -0.0081(10) 0.0063(10)
N11 0.0410(11) 0.0475(11) 0.0377(10) 0.0019(9) 0.0068(9) 0.0039(9)
C11 0.0480(14) 0.0398(12) 0.0347(12) 0.0075(10) 0.0044(10) -0.0027(10)
N12 0.0423(11) 0.0423(11) 0.0504(12) 0.0040(9) 0.0143(9) 0.0058(9)
C12 0.0486(14) 0.0489(13) 0.0287(11) 0.0020(10) -0.0015(10) 0.0030(11)
C13 0.0348(12) 0.0380(12) 0.0374(12) -0.0062(10) -0.0006(10) -0.0037(10)
C14 0.0548(15) 0.0349(12) 0.0431(13) -0.0038(10) 0.0051(12) 0.0047(11)
C15 0.067(2) 0.0635(18) 0.072(2) 0.0090(15) -0.0013(16) 0.0072(15)
C16 0.117(3) 0.075(2) 0.081(2) 0.013(2) -0.023(2) 0.033(2)
C17 0.154(4) 0.060(2) 0.059(2) 0.0189(16) 0.015(2) 0.006(2)
C18 0.117(3) 0.0442(16) 0.073(2) -0.0018(15) 0.040(2) -0.0082(18)
C19 0.0687(18) 0.0432(14) 0.0627(17) -0.0054(13) 0.0169(14) -0.0025(13)
N41 0.0607(14) 0.0476(12) 0.0387(11) -0.0018(9) -0.0194(10) -0.0062(10)
C41 0.0407(13) 0.0482(13) 0.0374(12) -0.0083(10) -0.0098(10) -0.0020(11)
N42 0.0648(15) 0.0428(12) 0.0623(14) 0.0004(10) -0.0248(12) -0.0109(10)
C42 0.0487(15) 0.0618(16) 0.0375(13) -0.0127(12) -0.0120(11) -0.0011(12)
C43 0.0515(15) 0.0464(14) 0.0382(13) -0.0036(11) -0.0069(11) 0.0043(11)
N71 0.0451(12) 0.0375(10) 0.0464(11) 0.0006(9) -0.0093(9) -0.0027(9)
C71 0.0367(12) 0.0337(11) 0.0384(12) 0.0005(9) 0.0000(10) -0.0042(9)
N72 0.0562(13) 0.0438(11) 0.0401(11) 0.0001(9) -0.0160(10) 0.0091(10)
C72 0.0417(13) 0.0446(13) 0.0460(13) -0.0047(11) 0.0045(11) -0.0075(11)
C73 0.0409(13) 0.0387(12) 0.0449(13) 0.0040(11) -0.0088(11) -0.0061(10)
C74 0.0515(15) 0.0407(13) 0.0408(13) 0.0031(10) -0.0053(11) -0.0024(11)
C75 0.0612(17) 0.0496(15) 0.0602(17) 0.0050(13) -0.0102(14) 0.0087(13)
C76 0.094(3) 0.0560(18) 0.078(2) 0.0094(17) 0.0051(19) 0.0236(17)
C77 0.125(4) 0.061(2) 0.095(3) -0.025(2) -0.004(3) 0.015(2)
C78 0.120(3) 0.089(3) 0.095(3) -0.041(2) -0.029(3) -0.004(2)
C79 0.070(2) 0.073(2) 0.071(2) -0.0215(16) -0.0245(16) 0.0037(16)
C1S 0.0431(14) 0.0550(15) 0.0385(13) -0.0041(12) -0.0039(11) 0.0045(12)
O1S 0.0503(11) 0.0783(13) 0.0441(10) 0.0060(9) 0.0014(8) 0.0132(10)
C2S 0.0509(17) 0.095(2) 0.0683(19) -0.0168(17) 0.0109(15) 0.0030(16)
O2S 0.0590(12) 0.0810(14) 0.0672(13) 0.0209(11) 0.0096(10) 0.0163(10)
O3S 0.0431(10) 0.0511(10) 0.0488(10) 0.0073(8) -0.0020(8) 0.0066(8)
C3S 0.0401(14) 0.0561(15) 0.0412(13) -0.0050(12) -0.0035(11) 0.0087(11)
C4S 0.0491(17) 0.107(3) 0.077(2) 0.0159(19) -0.0105(16) 0.0240(17)
O4S 0.0393(9) 0.0631(11) 0.0439(9) 0.0032(9) -0.0022(8) -0.0006(8)

loop_
_atom_type_symbol
_atom_type_description
_atom_type_scat_dispersion_real
_atom_type_scat_dispersion_imag
_atom_type_scat_source
C C 0.0033 0.0016 'International Tables Vol C Tables 4.2.6.8 and 6.1.1.4'
H H 0.0000 0.0000 'International Tables Vol C Tables 4.2.6.8 and 6.1.1.4'
N N 0.0061 0.0033 'International Tables Vol C Tables 4.2.6.8 and 6.1.1.4'
O O 0.0106 0.0060 'International Tables Vol C Tables 4.2.6.8 and 6.1.1.4'
Zn Zn 0.2839 1.4301 'International Tables Vol C Tables 4.2.6.8 and 6.1.1.4'

loop_
_geom_angle_atom_site_label_1
_geom_angle_atom_site_label_2
_geom_angle_atom_site_label_3
_geom_angle
O4S Zn1 N1 106.23(7)
O4S Zn1 N7 168.53(7)
N1 Zn1 N7 85.23(7)
O4S Zn1 O3S 60.97(7)
N1 Zn1 O3S 166.53(7)
N7 Zn1 O3S 107.57(7)
O4S Zn1 O1 91.36(7)
N1 Zn1 O1 93.39(7)
N7 Zn1 O1 88.32(7)
O3S Zn1 O1 91.18(7)
O4S Zn1 N4 98.92(7)
N1 Zn1 N4 82.24(7)
N7 Zn1 N4 81.93(7)
O3S Zn1 N4 95.19(7)
O1 Zn1 N4 169.60(6)
O4S Zn1 C3S 30.33(7)
N1 Zn1 C3S 136.50(8)
N7 Zn1 C3S 138.21(8)
O3S Zn1 C3S 30.66(7)
O1 Zn1 C3S 90.61(8)
N4 Zn1 C3S 99.06(8)
C13 O1 Zn1 121.51(14)
C11 N1 C2 107.56(17)
C11 N1 C9 111.54(17)
C2 N1 C9 111.72(18)
C11 N1 Zn1 116.84(14)
C2 N1 Zn1 102.93(13)
C9 N1 Zn1 105.99(12)
N1 C2 C3 114.43(18)
N1 C2 H2A 108.7
C3 C2 H2A 108.7
N1 C2 H2B 108.7
C3 C2 H2B 108.7
H2A C2 H2B 107.6
N4 C3 C2 109.56(19)
N4 C3 H3A 109.8
C2 C3 H3A 109.8
N4 C3 H3B 109.8
C2 C3 H3B 109.8
H3A C3 H3B 108.2
C5 N4 C3 112.26(18)
C5 N4 C41 111.59(17)
C3 N4 C41 110.67(18)
C5 N4 Zn1 101.24(12)
C3 N4 Zn1 108.02(13)
C41 N4 Zn1 112.71(14)
N4 C5 C6 111.98(17)
N4 C5 H5A 109.2
C6 C5 H5A 109.2
N4 C5 H5B 109.2
C6 C5 H5B 109.2
H5A C5 H5B 107.9
N7 C6 C5 112.04(18)
N7 C6 H6A 109.2
C5 C6 H6A 109.2
N7 C6 H6B 109.2
C5 C6 H6B 109.2
H6A C6 H6B 107.9
C8 N7 C71 111.67(17)
C8 N7 C6 111.76(17)
C71 N7 C6 112.17(16)
C8 N7 Zn1 101.79(12)
C71 N7 Zn1 108.71(13)
C6 N7 Zn1 110.22(13)
N7 C8 C9 111.15(18)
N7 C8 H8A 109.4
C9 C8 H8A 109.4
N7 C8 H8B 109.4
C9 C8 H8B 109.4
H8A C8 H8B 108.0
N1 C9 C8 113.77(17)
N1 C9 H9A 108.8
C8 C9 H9A 108.8
N1 C9 H9B 108.8
C8 C9 H9B 108.8
H9A C9 H9B 107.7
C13 N11 C12 122.59(19)
C13 N11 H11 118.7
C12 N11 H11 118.7
N1 C11 C12 116.87(18)
N1 C11 H11A 108.1
C12 C11 H11A 108.1
N1 C11 H11B 108.1
C12 C11 H11B 108.1
H11A C11 H11B 107.3
C13 N12 C14 126.33(19)
C13 N12 H12 116.8
C14 N12 H12 116.8
N11 C12 C11 116.1(2)
N11 C12 H12A 108.3
C11 C12 H12A 108.3
N11 C12 H12B 108.3
C11 C12 H12B 108.3
H12A C12 H12B 107.4
O1 C13 N11 120.5(2)
O1 C13 N12 124.1(2)
N11 C13 N12 115.3(2)
C15 C14 C19 120.0(3)
C15 C14 N12 118.3(2)
C19 C14 N12 121.5(3)
C16 C15 C14 119.8(3)
C16 C15 H15 120.1
C14 C15 H15 120.1
C17 C16 C15 119.7(4)
C17 C16 H16 120.1
C15 C16 H16 120.1
C16 C17 C18 120.5(3)
C16 C17 H17 119.8
C18 C17 H17 119.8
C19 C18 C17 121.0(3)
C19 C18 H18 119.5
C17 C18 H18 119.5
C18 C19 C14 119.0(3)
C18 C19 H19 120.5
C14 C19 H19 120.5
C43 N41 C42 121.9(2)
C43 N41 H41 119.1
C42 N41 H41 119.1
N4 C41 C42 113.08(19)
N4 C41 H41A 109.0
C42 C41 H41A 109.0
N4 C41 H41B 109.0
C42 C41 H41B 109.0
H41A C41 H41B 107.8
C44 N42 C43 134.7(3)
C43 N42 C44' 119.6(3)
C44 N42 H42 112.7
C43 N42 H42 112.7
C44' N42 H42 126.7
N41 C42 C41 111.3(2)
N41 C42 H42A 109.4
C41 C42 H42A 109.4
N41 C42 H42B 109.4
C41 C42 H42B 109.4
H42A C42 H42B 108.0
O4 C43 N41 122.0(2)
O4 C43 N42 124.2(2)
N41 C43 N42 113.8(2)
N42 C44 C45 122.4(2)
N42 C44 C49 117.4(2)
C45 C44 C49 120.0
C44 C45 C46 120.0
C44 C45 H45 120.0
C46 C45 H45 120.0
C47 C46 C45 120.0
C47 C46 H46 120.0
C45 C46 H46 120.0
C46 C47 C48 120.0
C46 C47 H47 120.0
C48 C47 H47 120.0
C49 C48 C47 120.0
C49 C48 H48 120.0
C47 C48 H48 120.0
C48 C49 C44 120.0
C48 C49 H49 120.0
C44 C49 H49 120.0
C45' C44' C49' 120.0
C45' C44' N42 111.9(3)
C49' C44' N42 128.1(3)
C44' C45' C46' 120.0
C44' C45' H45' 120.0
C46' C45' H45' 120.0
C45' C46' C47' 120.0
C45' C46' H46' 120.0
C47' C46' H46' 120.0
C46' C47' C48' 120.0
C46' C47' H47' 120.0
C48' C47' H47' 120.0
C47' C48' C49' 120.0
C47' C48' H48' 120.0
C49' C48' H48' 120.0
C48' C49' C44' 120.0
C48' C49' H49' 120.0
C44' C49' H49' 120.0
C73 N71 C72 120.4(2)
C73 N71 H71 119.8
C72 N71 H71 119.8
N7 C71 C72 115.89(19)
N7 C71 H71A 108.3
C72 C71 H71A 108.3
N7 C71 H71B 108.3
C72 C71 H71B 108.3
H71A C71 H71B 107.4
C73 N72 C74 125.4(2)
C73 N72 H72 117.3
C74 N72 H72 117.3
N71 C72 C71 114.40(19)
N71 C72 H72A 108.7
C71 C72 H72A 108.7
N71 C72 H72B 108.7
C71 C72 H72B 108.7
H72A C72 H72B 107.6
O7 C73 N71 121.9(2)
O7 C73 N72 122.4(2)
N71 C73 N72 115.7(2)
C79 C74 C75 118.5(3)
C79 C74 N72 117.9(2)
C75 C74 N72 123.6(2)
C76 C75 C74 119.8(3)
C76 C75 H75 120.1
C74 C75 H75 120.1
C77 C76 C75 121.8(3)
C77 C76 H76 119.1
C75 C76 H76 119.1
C78 C77 C76 118.7(3)
C78 C77 H77 120.7
C76 C77 H77 120.7
C77 C78 C79 121.4(4)
C77 C78 H78 119.3
C79 C78 H78 119.3
C74 C79 C78 119.7(3)
C74 C79 H79 120.1
C78 C79 H79 120.1
O2S C1S O1S 123.5(2)
O2S C1S C2S 119.5(3)
O1S C1S C2S 117.0(2)
C1S C2S H2S1 109.5
C1S C2S H2S2 109.5
H2S1 C2S H2S2 109.5
C1S C2S H2S3 109.5
H2S1 C2S H2S3 109.5
H2S2 C2S H2S3 109.5
C3S O3S Zn1 88.87(15)
O4S C3S O3S 119.5(2)
O4S C3S C4S 119.9(2)
O3S C3S C4S 120.6(2)
O4S C3S Zn1 59.12(13)
O3S C3S Zn1 60.46(13)
C4S C3S Zn1 178.2(2)
C3S C4S H4S1 109.5
C3S C4S H4S2 109.5
H4S1 C4S H4S2 109.5
C3S C4S H4S3 109.5
H4S1 C4S H4S3 109.5
H4S2 C4S H4S3 109.5
C3S O4S Zn1 90.55(15)

loop_
_geom_bond_atom_site_label_1
_geom_bond_atom_site_label_2
_geom_bond_distance
Zn1 O4S 2.0889(18)
Zn1 N1 2.0983(18)
Zn1 N7 2.1048(19)
Zn1 O3S 2.1179(18)
Zn1 O1 2.1473(17)
Zn1 N4 2.2318(19)
Zn1 C3S 2.434(3)
O1 C13 1.236(3)
N1 C11 1.469(3)
N1 C2 1.481(3)
N1 C9 1.490(3)
C2 C3 1.491(3)
C2 H2A 0.9700
C2 H2B 0.9700
C3 N4 1.460(3)
C3 H3A 0.9700
C3 H3B 0.9700
O4 C43 1.196(3)
N4 C5 1.454(3)
N4 C41 1.479(3)
C5 C6 1.500(3)
C5 H5A 0.9700
C5 H5B 0.9700
C6 N7 1.478(3)
C6 H6A 0.9700
C6 H6B 0.9700
O7 C73 1.219(3)
N7 C8 1.458(3)
N7 C71 1.475(3)
C8 C9 1.498(3)
C8 H8A 0.9700
C8 H8B 0.9700
C9 H9A 0.9700
C9 H9B 0.9700
N11 C13 1.308(3)
N11 C12 1.441(3)
N11 H11 0.8600
C11 C12 1.511(3)
C11 H11A 0.9700
C11 H11B 0.9700
N12 C13 1.344(3)
N12 C14 1.377(3)
N12 H12 0.8600
C12 H12A 0.9700
C12 H12B 0.9700
C14 C15 1.367(4)
C14 C19 1.370(4)
C15 C16 1.364(4)
C15 H15 0.9300
C16 C17 1.347(5)
C16 H16 0.9300
C17 C18 1.353(5)
C17 H17 0.9300
C18 C19 1.349(4)
C18 H18 0.9300
C19 H19 0.9300
N41 C43 1.334(3)
N41 C42 1.441(3)
N41 H41 0.8600
C41 C42 1.520(3)
C41 H41A 0.9700
C41 H41B 0.9700
N42 C44 1.355(3)
N42 C43 1.362(3)
N42 C44' 1.405(4)
N42 H42 0.8600
C42 H42A 0.9700
C42 H42B 0.9700
C44 C45 1.3900
C44 C49 1.3900
C45 C46 1.3900
C45 H45 0.9300
C46 C47 1.3900
C46 H46 0.9300
C47 C48 1.3900
C47 H47 0.9300
C48 C49 1.3900
C48 H48 0.9300
C49 H49 0.9300
C44' C45' 1.3900
C44' C49' 1.3900
C45' C46' 1.3900
C45' H45' 0.9300
C46' C47' 1.3900
C46' H46' 0.9300
C47' C48' 1.3900
C47' H47' 0.9300
C48' C49' 1.3900
C48' H48' 0.9300
C49' H49' 0.9300
N71 C73 1.339(3)
N71 C72 1.435(3)
N71 H71 0.8600
C71 C72 1.518(3)
C71 H71A 0.9700
C71 H71B 0.9700
N72 C73 1.351(3)
N72 C74 1.409(3)
N72 H72 0.8600
C72 H72A 0.9700
C72 H72B 0.9700
C74 C79 1.362(4)
C74 C75 1.377(4)
C75 C76 1.375(4)
C75 H75 0.9300
C76 C77 1.343(5)
C76 H76 0.9300
C77 C78 1.336(5)
C77 H77 0.9300
C78 C79 1.395(5)
C78 H78 0.9300
C79 H79 0.9300
C1S O2S 1.206(3)
C1S O1S 1.241(3)
C1S C2S 1.493(3)
C2S H2S1 0.9600
C2S H2S2 0.9600
C2S H2S3 0.9600
O3S C3S 1.241(3)
C3S O4S 1.229(3)
C3S C4S 1.485(4)
C4S H4S1 0.9600
C4S H4S2 0.9600
C4S H4S3 0.9600

loop_
_geom_torsion_atom_site_label_1
_geom_torsion_atom_site_label_2
_geom_torsion_atom_site_label_3
_geom_torsion_atom_site_label_4
_geom_torsion
O4S Zn1 O1 C13 -31.82(17)
N1 Zn1 O1 C13 74.52(18)
N7 Zn1 O1 C13 159.65(17)
O3S Zn1 O1 C13 -92.80(17)
N4 Zn1 O1 C13 139.3(3)
C3S Zn1 O1 C13 -62.14(18)
O4S Zn1 N1 C11 47.46(16)
N7 Zn1 N1 C11 -132.98(16)
O3S Zn1 N1 C11 64.7(3)
O1 Zn1 N1 C11 -44.95(16)
N4 Zn1 N1 C11 144.54(16)
C3S Zn1 N1 C11 49.5(2)
O4S Zn1 N1 C2 -70.14(14)
N7 Zn1 N1 C2 109.43(14)
O3S Zn1 N1 C2 -52.9(3)
O1 Zn1 N1 C2 -162.54(13)
N4 Zn1 N1 C2 26.95(13)
C3S Zn1 N1 C2 -68.07(17)
O4S Zn1 N1 C9 172.43(12)
N7 Zn1 N1 C9 -8.01(13)
O3S Zn1 N1 C9 -170.3(2)
O1 Zn1 N1 C9 80.03(13)
N4 Zn1 N1 C9 -90.49(13)
C3S Zn1 N1 C9 174.50(13)
C11 N1 C2 C3 -175.0(2)
C9 N1 C2 C3 62.3(2)
Zn1 N1 C2 C3 -51.1(2)
N1 C2 C3 N4 51.4(3)
C2 C3 N4 C5 -133.3(2)
C2 C3 N4 C41 101.3(2)
C2 C3 N4 Zn1 -22.5(2)
O4S Zn1 N4 C5 -139.57(13)
N1 Zn1 N4 C5 115.12(14)
N7 Zn1 N4 C5 28.87(13)
O3S Zn1 N4 C5 -78.19(13)
O1 Zn1 N4 C5 49.4(4)
C3S Zn1 N4 C5 -108.85(14)
O4S Zn1 N4 C3 102.35(15)
N1 Zn1 N4 C3 -2.96(14)
N7 Zn1 N4 C3 -89.21(14)
O3S Zn1 N4 C3 163.73(14)
O1 Zn1 N4 C3 -68.7(4)
C3S Zn1 N4 C3 133.06(15)
O4S Zn1 N4 C41 -20.23(14)
N1 Zn1 N4 C41 -125.55(15)
N7 Zn1 N4 C41 148.20(14)
O3S Zn1 N4 C41 41.15(14)
O1 Zn1 N4 C41 168.7(3)
C3S Zn1 N4 C41 10.48(15)
C3 N4 C5 C6 65.6(2)
C41 N4 C5 C6 -169.47(18)
Zn1 N4 C5 C6 -49.34(19)
N4 C5 C6 N7 50.3(2)
C5 C6 N7 C8 -133.19(18)
C5 C6 N7 C71 100.5(2)
C5 C6 N7 Zn1 -20.8(2)
O4S Zn1 N7 C8 -151.0(3)
N1 Zn1 N7 C8 31.11(13)
O3S Zn1 N7 C8 -153.15(12)
O1 Zn1 N7 C8 -62.44(13)
N4 Zn1 N7 C8 113.93(13)
C3S Zn1 N7 C8 -151.48(13)
O4S Zn1 N7 C71 -33.0(4)
N1 Zn1 N7 C71 149.07(14)
O3S Zn1 N7 C71 -35.19(15)
O1 Zn1 N7 C71 55.52(14)
N4 Zn1 N7 C71 -128.11(14)
C3S Zn1 N7 C71 -33.52(19)
O4S Zn1 N7 C6 90.3(4)
N1 Zn1 N7 C6 -87.61(13)
O3S Zn1 N7 C6 88.13(14)
O1 Zn1 N7 C6 178.84(13)
N4 Zn1 N7 C6 -4.79(13)
C3S Zn1 N7 C6 89.80(16)
C71 N7 C8 C9 -165.16(17)
C6 N7 C8 C9 68.3(2)
Zn1 N7 C8 C9 -49.34(19)
C11 N1 C9 C8 110.7(2)
C2 N1 C9 C8 -128.83(19)
Zn1 N1 C9 C8 -17.4(2)
N7 C8 C9 N1 47.6(2)
C2 N1 C11 C12 175.50(19)
C9 N1 C11 C12 -61.7(2)
Zn1 N1 C11 C12 60.5(2)
C13 N11 C12 C11 82.0(3)
N1 C11 C12 N11 -89.2(3)
Zn1 O1 C13 N11 -71.6(3)
Zn1 O1 C13 N12 109.2(2)
C12 N11 C13 O1 -5.6(3)
C12 N11 C13 N12 173.7(2)
C14 N12 C13 O1 -0.9(4)
C14 N12 C13 N11 179.9(2)
C13 N12 C14 C15 -142.8(3)
C13 N12 C14 C19 42.0(4)
C19 C14 C15 C16 -0.9(4)
N12 C14 C15 C16 -176.1(3)
C14 C15 C16 C17 0.6(5)
C15 C16 C17 C18 0.4(6)
C16 C17 C18 C19 -1.1(6)
C17 C18 C19 C14 0.9(5)
C15 C14 C19 C18 0.2(4)
N12 C14 C19 C18 175.2(2)
C5 N4 C41 C42 -51.0(3)
C3 N4 C41 C42 74.7(2)
Zn1 N4 C41 C42 -164.18(16)
C43 N41 C42 C41 94.2(3)
N4 C41 C42 N41 -166.54(19)
C42 N41 C43 O4 -10.0(4)
C42 N41 C43 N42 168.1(2)
C44 N42 C43 O4 -0.8(5)
C44' N42 C43 O4 -11.8(4)
C44 N42 C43 N41 -178.8(3)
C44' N42 C43 N41 170.2(3)
C43 N42 C44 C45 153.0(3)
C44' N42 C44 C45 -173.3(12)
C43 N42 C44 C49 -32.2(5)
C44' N42 C44 C49 1.6(10)
N42 C44 C45 C46 174.7(4)
C49 C44 C45 C46 0.0
C44 C45 C46 C47 0.0
C45 C46 C47 C48 0.0
C46 C47 C48 C49 0.0
C47 C48 C49 C44 0.0
N42 C44 C49 C48 -175.0(3)
C45 C44 C49 C48 0.0
C44 N42 C44' C45' 13.6(9)
C43 N42 C44' C45' 166.6(3)
C44 N42 C44' C49' -167.3(13)
C43 N42 C44' C49' -14.4(5)
C49' C44' C45' C46' 0.0
N42 C44' C45' C46' 179.2(4)
C44' C45' C46' C47' 0.0
C45' C46' C47' C48' 0.0
C46' C47' C48' C49' 0.0
C47' C48' C49' C44' 0.0
C45' C44' C49' C48' 0.0
N42 C44' C49' C48' -179.0(5)
C8 N7 C71 C72 -55.3(2)
C6 N7 C71 C72 71.0(2)
Zn1 N7 C71 C72 -166.85(15)
C73 N71 C72 C71 75.6(3)
N7 C71 C72 N71 94.2(2)
C72 N71 C73 O7 0.7(3)
C72 N71 C73 N72 179.45(19)
C74 N72 C73 O7 -8.3(4)
C74 N72 C73 N71 173.0(2)
C73 N72 C74 C79 155.1(3)
C73 N72 C74 C75 -28.4(4)
C79 C74 C75 C76 -0.2(4)
N72 C74 C75 C76 -176.7(2)
C74 C75 C76 C77 0.7(5)
C75 C76 C77 C78 0.0(6)
C76 C77 C78 C79 -1.2(7)
C75 C74 C79 C78 -1.0(5)
N72 C74 C79 C78 175.7(3)
C77 C78 C79 C74 1.7(6)
O4S Zn1 O3S C3S -1.69(14)
N1 Zn1 O3S C3S -20.7(3)
N7 Zn1 O3S C3S 177.82(14)
O1 Zn1 O3S C3S 89.20(15)
N4 Zn1 O3S C3S -99.02(15)
Zn1 O3S C3S O4S 2.9(2)
Zn1 O3S C3S C4S -178.3(2)
N1 Zn1 C3S O4S -3.9(2)
N7 Zn1 C3S O4S 179.81(12)
O3S Zn1 C3S O4S -177.1(2)
O1 Zn1 C3S O4S 91.64(14)
N4 Zn1 C3S O4S -92.19(15)
O4S Zn1 C3S O3S 177.1(2)
N1 Zn1 C3S O3S 173.13(12)
N7 Zn1 C3S O3S -3.1(2)
O1 Zn1 C3S O3S -91.29(14)
N4 Zn1 C3S O3S 84.87(15)
O4S Zn1 C3S C4S -56(7)
N1 Zn1 C3S C4S -60(7)
N7 Zn1 C3S C4S 123(7)
O3S Zn1 C3S C4S 127(7)
O1 Zn1 C3S C4S 35(7)
N4 Zn1 C3S C4S -149(7)
O3S C3S O4S Zn1 -2.9(2)
C4S C3S O4S Zn1 178.3(2)
N1 Zn1 O4S C3S 177.18(14)
N7 Zn1 O4S C3S -0.6(4)
O3S Zn1 O4S C3S 1.71(14)
O1 Zn1 O4S C3S -88.89(15)
N4 Zn1 O4S C3S 92.72(15)
